data_2220506
loop_
_publ_author_name
'Li, Chun-Xiang'
'Li, Xiu-Ying'
'Liu, Chun-Bo'
'Yan, Yong-Sheng'
'Che, Guang-Bo'

_publ_section_title
;Dichlorido(10,11,12,13-tetrahydro-4,5,9,14-tetraazabenzo[<i>b</i>]triphenylene)cadmium(II)
 hemihydrate
;
_journal_coeditor_code HB2870
_journal_issue 1
_journal_name_full 'Acta Crystallographica Section E'
_journal_page_first m53
_journal_paper_doi 10.1107/S1600536808041305
_journal_volume 65
_journal_year 2009
_chemical_formula_iupac '[Cd Cl2 (C18 H14 N4)2], 0.5H2 O'
_chemical_formula_moiety 'C36 H28 Cd Cl2 N8, 0.5(H2 O)'
_chemical_formula_sum 'C36 H29 Cd Cl2 N8 O0.5'
_chemical_formula_weight 764.97
_chemical_name_systematic
;
Dichlorido(10,11,12,13-tetrahydro-4,5,9,14-
tetraazabenzo[<i>b</i>]triphenylene)cadmium(II) hemihydrate
;
_space_group_IT_number 14
_symmetry_cell_setting monoclinic
_symmetry_space_group_name_Hall '-P 2ybc'
_symmetry_space_group_name_H-M 'P 1 21/c 1'
_atom_sites_solution_hydrogens geom
_atom_sites_solution_primary direct
_atom_sites_solution_secondary difmap
_audit_creation_method SHELXL-97
_cell_angle_alpha 90.00
_cell_angle_beta 116.561(3)
_cell_angle_gamma 90.00
_cell_formula_units_Z 4
_cell_length_a 15.369(4)
_cell_length_b 14.237(3)
_cell_length_c 16.506(4)
_cell_measurement_reflns_used 3827
_cell_measurement_temperature 292(2)
_cell_measurement_theta_max 26.11
_cell_measurement_theta_min 1.48
_cell_volume 3230.5(13)
_computing_cell_refinement 'SAINT (Bruker, 1998)'
_computing_data_collection 'SMART (Bruker, 1998)'
_computing_data_reduction 'SAINT (Bruker, 1998)'
_computing_molecular_graphics 'SHELXTL-PLUS (Sheldrick, 2008)'
_computing_publication_material 'SHELXL97 (Sheldrick, 2008)'
_computing_structure_refinement 'SHELXL97 (Sheldrick, 2008)'
_computing_structure_solution 'SHELXS97 (Sheldrick, 2008)'
_diffrn_ambient_temperature 292(2)
_diffrn_measured_fraction_theta_full 0.989
_diffrn_measured_fraction_theta_max 0.989
_diffrn_measurement_device_type 'Bruker SMART APEX CCD'
_diffrn_measurement_method '\w scan'
_diffrn_radiation_monochromator graphite
_diffrn_radiation_source 'fine-focus sealed tube'
_diffrn_radiation_type MoK\a
_diffrn_radiation_wavelength 0.71073
_diffrn_reflns_av_R_equivalents 0.0450
_diffrn_reflns_av_sigmaI/netI 0.0561
_diffrn_reflns_limit_h_max 16
_diffrn_reflns_limit_h_min -19
_diffrn_reflns_limit_k_max 17
_diffrn_reflns_limit_k_min -17
_diffrn_reflns_limit_l_max 20
_diffrn_reflns_limit_l_min -17
_diffrn_reflns_number 17793
_diffrn_reflns_theta_full 26.11
_diffrn_reflns_theta_max 26.11
_diffrn_reflns_theta_min 1.99
_diffrn_standards_decay_% 0
_diffrn_standards_interval_count 0
_diffrn_standards_interval_time 0
_diffrn_standards_number 0
_exptl_absorpt_coefficient_mu 0.884
_exptl_absorpt_correction_T_max 0.924
_exptl_absorpt_correction_T_min 0.811
_exptl_absorpt_correction_type multi-scan
_exptl_absorpt_process_details '(SADABS; Bruker, 1998)'
_exptl_crystal_colour yellow
_exptl_crystal_density_diffrn 1.573
_exptl_crystal_density_method 'not measured'
_exptl_crystal_description block
_exptl_crystal_F_000 1548
_exptl_crystal_size_max 0.29
_exptl_crystal_size_mid 0.20
_exptl_crystal_size_min 0.09
_refine_diff_density_max 0.638
_refine_diff_density_min -0.355
_refine_ls_extinction_method none
_refine_ls_goodness_of_fit_ref 1.013
_refine_ls_hydrogen_treatment mixed
_refine_ls_matrix_type full
_refine_ls_number_parameters 439
_refine_ls_number_reflns 6343
_refine_ls_number_restraints 3
_refine_ls_restrained_S_all 1.014
_refine_ls_R_factor_all 0.0691
_refine_ls_R_factor_gt 0.0461
_refine_ls_shift/su_max 0.002
_refine_ls_shift/su_mean 0.000
_refine_ls_structure_factor_coef Fsqd
_refine_ls_weighting_details 'calc w=1/[\s^2^(Fo^2^)+(0.0498P)^2^] where P=(Fo^2^+2Fc^2^)/3'
_refine_ls_weighting_scheme calc
_refine_ls_wR_factor_gt 0.0955
_refine_ls_wR_factor_ref 0.1058
_reflns_number_gt 4692
_reflns_number_total 6343
_reflns_threshold_expression I>2\s(I)
_cod_data_source_file hb2870.cif
_cod_data_source_block I
_cod_depositor_comments
;
The following automatic conversions were performed:
'_symmetry_cell_setting' value 'Monoclinic' changed to 'monoclinic'
according to '/home/saulius/struct/CIF-dictionaries/cif_core.dic'
dictionary named 'cif_core.dic' version 2.4.1 from 2010-06-29.

Automatic conversion script
Id: cif_fix_enum 1527 2010-12-29 10:47:43Z saulius 

The following automatic conversions were performed:

'_symmetry_cell_setting' value 'Monoclinic' changed to 'monoclinic'
according to /home/saulius/struct/CIF-dictionaries/cif_core.dic
dictionary named 'cif_core.dic' version 2.4.1 from 2010-06-29.

Automatic conversion script
Id: cif_fix_values 1715 2011-07-08 13:25:40Z adriana 
;
_cod_original_cell_volume 3230.4(13)
_cod_original_sg_symbol_H-M 'P 21/c'
_cod_database_code 2220506
_cod_database_fobs_code 2220506

loop_
_symmetry_equiv_pos_as_xyz
'x, y, z'
'-x, y+1/2, -z+1/2'
'-x, -y, -z'
'x, -y-1/2, z-1/2'

loop_
_atom_site_type_symbol
_atom_site_label
_atom_site_fract_x
_atom_site_fract_y
_atom_site_fract_z
_atom_site_U_iso_or_equiv
_atom_site_adp_type
_atom_site_calc_flag
_atom_site_refinement_flags
_atom_site_occupancy
_atom_site_disorder_assembly
_atom_site_disorder_group
C C1 0.7654(3) 0.7883(3) 0.4325(3) 0.0486(11) Uani d . 1 . .
H H1 0.7889 0.7534 0.3989 0.058 Uiso calc R 1 . .
C C2 0.7844(3) 0.7566(3) 0.5187(3) 0.0533(12) Uani d . 1 . .
H H2 0.8175 0.7004 0.5407 0.064 Uiso calc R 1 . .
C C3 0.7538(3) 0.8086(3) 0.5702(3) 0.0484(11) Uani d . 1 . .
H H3 0.7672 0.7893 0.6284 0.058 Uiso calc R 1 . .
C C4 0.7019(3) 0.8921(3) 0.5343(3) 0.0369(9) Uani d . 1 . .
C C5 0.6722(3) 0.9545(3) 0.5867(3) 0.0359(9) Uani d . 1 . .
C C6 0.6797(3) 0.9972(3) 0.7240(3) 0.0433(10) Uani d . 1 . .
C C7 0.7191(4) 0.9787(4) 0.8231(3) 0.0611(13) Uani d . 1 . .
H H7A 0.7892 0.9859 0.8509 0.073 Uiso calc R 1 . .
H H7B 0.7052 0.9140 0.8317 0.073 Uiso calc R 1 . .
C C8 0.6783(4) 1.0427(4) 0.8718(3) 0.0681(15) Uani d . 1 . .
H H8A 0.6151 1.0196 0.8624 0.082 Uiso calc R 1 . .
H H8B 0.7211 1.0415 0.9363 0.082 Uiso calc R 1 . .
C C9 0.6683(4) 1.1413(3) 0.8380(3) 0.0619(13) Uani d . 1 . .
H H9A 0.7316 1.1647 0.8478 0.074 Uiso calc R 1 . .
H H9B 0.6447 1.1809 0.8718 0.074 Uiso calc R 1 . .
C C10 0.5988(3) 1.1464(3) 0.7385(3) 0.0512(11) Uani d . 1 . .
H H10A 0.5333 1.1344 0.7305 0.061 Uiso calc R 1 . .
H H10B 0.6002 1.2094 0.7166 0.061 Uiso calc R 1 . .
C C11 0.6228(3) 1.0775(3) 0.6829(3) 0.0402(10) Uani d . 1 . .
C C12 0.6174(3) 1.0346(3) 0.5469(3) 0.0334(9) Uani d . 1 . .
C C13 0.5908(3) 1.0569(3) 0.4530(3) 0.0336(9) Uani d . 1 . .
C C14 0.5329(3) 1.1345(3) 0.4085(3) 0.0374(9) Uani d . 1 . .
H H14 0.5085 1.1734 0.4388 0.045 Uiso calc R 1 . .
C C15 0.5125(3) 1.1527(3) 0.3205(3) 0.0417(10) Uani d . 1 . .
H H15 0.4729 1.2030 0.2895 0.050 Uiso calc R 1 . .
C C16 0.5526(3) 1.0941(3) 0.2781(3) 0.0412(10) Uani d . 1 . .
H H16 0.5397 1.1074 0.2186 0.049 Uiso calc R 1 . .
C C17 0.6251(3) 1.0006(2) 0.4041(2) 0.0314(8) Uani d . 1 . .
C C18 0.6816(3) 0.9167(2) 0.4450(3) 0.0340(9) Uani d . 1 . .
C C19 0.6633(3) 1.0949(3) 0.1052(3) 0.0381(9) Uani d . 1 . .
H H19 0.6189 1.0485 0.0724 0.046 Uiso calc R 1 . .
C C20 0.6692(3) 1.1744(3) 0.0594(3) 0.0423(10) Uani d . 1 . .
H H20 0.6289 1.1812 -0.0023 0.051 Uiso calc R 1 . .
C C21 0.7352(3) 1.2427(3) 0.1064(2) 0.0393(9) Uani d . 1 . .
H H21 0.7416 1.2957 0.0765 0.047 Uiso calc R 1 . .
C C22 0.7929(3) 1.2323(3) 0.1993(2) 0.0324(8) Uani d . 1 . .
C C23 0.8625(3) 1.3037(3) 0.2537(3) 0.0347(9) Uani d . 1 . .
C C24 0.9349(3) 1.4456(3) 0.2630(3) 0.0431(10) Uani d . 1 . .
C C25 0.9495(4) 1.5326(3) 0.2194(3) 0.0556(12) Uani d . 1 . .
H H25A 0.9969 1.5195 0.1971 0.067 Uiso calc R 1 . .
H H25B 0.8886 1.5485 0.1678 0.067 Uiso calc R 1 . .
C C26 0.9830(4) 1.6144(3) 0.2810(4) 0.0764(16) Uani d . 1 . .
H H26A 0.9284 1.6397 0.2886 0.092 Uiso calc R 1 . .
H H26B 1.0055 1.6629 0.2536 0.092 Uiso calc R 1 . .
C C27 1.0627(5) 1.5906(4) 0.3716(4) 0.099(2) Uani d . 1 . .
H H27A 1.1225 1.5878 0.3655 0.119 Uiso calc R 1 . .
H H27B 1.0691 1.6428 0.4117 0.119 Uiso calc R 1 . .
C C28 1.0573(4) 1.5080(4) 0.4159(4) 0.092(2) Uani d . 1 . .
H H28A 1.0383 1.5252 0.4626 0.110 Uiso calc R 1 . .
H H28B 1.1221 1.4812 0.4460 0.110 Uiso calc R 1 . .
C C29 0.9892(3) 1.4328(3) 0.3584(3) 0.0471(11) Uani d . 1 . .
C C30 0.9170(3) 1.2911(3) 0.3473(3) 0.0360(9) Uani d . 1 . .
C C31 0.9058(3) 1.2065(3) 0.3907(2) 0.0336(9) Uani d . 1 . .
C C32 0.9576(3) 1.1909(3) 0.4843(3) 0.0435(10) Uani d . 1 . .
H H32 1.0017 1.2354 0.5213 0.052 Uiso calc R 1 . .
C C33 0.9430(3) 1.1105(3) 0.5203(3) 0.0508(12) Uani d . 1 . .
H H33 0.9760 1.0997 0.5824 0.061 Uiso calc R 1 . .
C C34 0.8784(3) 1.0450(3) 0.4638(3) 0.0480(11) Uani d . 1 . .
H H34 0.8704 0.9896 0.4896 0.058 Uiso calc R 1 . .
C C35 0.8396(3) 1.1366(3) 0.3384(2) 0.0326(9) Uani d . 1 . .
C C36 0.7818(2) 1.1504(2) 0.2411(2) 0.0296(8) Uani d . 1 . .
N N1 0.7157(2) 0.8656(2) 0.3962(2) 0.0389(8) Uani d . 1 . .
N N2 0.6075(2) 1.0210(2) 0.3179(2) 0.0357(7) Uani d . 1 . .
N N3 0.7024(2) 0.9358(2) 0.6756(2) 0.0424(8) Uani d . 1 . .
N N4 0.5910(2) 1.0950(2) 0.5956(2) 0.0382(8) Uani d . 1 . .
N N5 0.7177(2) 1.0813(2) 0.1935(2) 0.0350(7) Uani d . 1 . .
N N6 0.8272(2) 1.0554(2) 0.3753(2) 0.0376(8) Uani d . 1 . .
N N7 0.8720(2) 1.3817(2) 0.2118(2) 0.0393(8) Uani d . 1 . .
N N8 0.9807(2) 1.3570(2) 0.3997(2) 0.0443(9) Uani d . 1 . .
O O1W 0.4540(7) 0.1941(8) 0.0710(4) 0.104(3) Uani d PD 0.50 . .
Cd Cd 0.71099(2) 0.938412(19) 0.263814(19) 0.03564(11) Uani d . 1 . .
Cl Cl1 0.85128(8) 0.85170(8) 0.26317(8) 0.0598(3) Uani d . 1 . .
Cl Cl2 0.56616(8) 0.87531(8) 0.12900(7) 0.0582(3) Uani d . 1 . .
H H1WA 0.432(8) 0.137(3) 0.057(6) 0.070 Uiso d PD 0.50 . .
H H1WB 0.453(7) 0.218(5) 0.026(4) 0.070 Uiso d PD 0.50 . .

loop_
_atom_site_aniso_label
_atom_site_aniso_U_11
_atom_site_aniso_U_22
_atom_site_aniso_U_33
_atom_site_aniso_U_12
_atom_site_aniso_U_13
_atom_site_aniso_U_23
C1 0.059(3) 0.034(2) 0.056(3) 0.003(2) 0.029(2) -0.005(2)
C2 0.066(3) 0.037(2) 0.055(3) 0.012(2) 0.026(3) 0.007(2)
C3 0.058(3) 0.042(2) 0.044(3) 0.005(2) 0.022(2) 0.006(2)
C4 0.040(2) 0.031(2) 0.038(2) 0.0003(17) 0.0160(19) 0.0055(18)
C5 0.036(2) 0.037(2) 0.033(2) -0.0046(17) 0.0145(18) -0.0004(17)
C6 0.045(3) 0.051(3) 0.036(2) -0.004(2) 0.020(2) -0.002(2)
C7 0.059(3) 0.083(3) 0.038(3) 0.008(3) 0.018(2) 0.003(2)
C8 0.071(4) 0.095(4) 0.039(3) 0.016(3) 0.025(3) -0.001(3)
C9 0.071(3) 0.074(3) 0.049(3) -0.005(3) 0.035(3) -0.015(3)
C10 0.063(3) 0.055(3) 0.045(3) -0.002(2) 0.034(2) -0.007(2)
C11 0.042(2) 0.045(2) 0.036(2) -0.0040(19) 0.020(2) -0.0037(19)
C12 0.036(2) 0.033(2) 0.033(2) -0.0056(16) 0.0169(19) -0.0023(16)
C13 0.032(2) 0.034(2) 0.033(2) -0.0075(17) 0.0129(17) -0.0027(17)
C14 0.038(2) 0.035(2) 0.041(2) 0.0020(17) 0.0183(19) -0.0033(18)
C15 0.041(2) 0.040(2) 0.040(2) 0.0067(18) 0.015(2) 0.0067(19)
C16 0.043(2) 0.043(2) 0.035(2) 0.000(2) 0.015(2) 0.0060(19)
C17 0.031(2) 0.032(2) 0.031(2) -0.0031(16) 0.0133(17) -0.0038(17)
C18 0.034(2) 0.029(2) 0.040(2) -0.0020(16) 0.0178(19) -0.0009(17)
C19 0.037(2) 0.044(2) 0.030(2) -0.0112(18) 0.0113(18) -0.0072(18)
C20 0.040(2) 0.053(3) 0.029(2) -0.001(2) 0.0109(19) -0.003(2)
C21 0.043(2) 0.041(2) 0.031(2) 0.0065(19) 0.0146(19) 0.0010(18)
C22 0.033(2) 0.033(2) 0.029(2) 0.0030(16) 0.0120(17) -0.0023(16)
C23 0.036(2) 0.033(2) 0.036(2) -0.0006(17) 0.0174(19) -0.0036(17)
C24 0.043(2) 0.033(2) 0.054(3) -0.0021(19) 0.022(2) 0.001(2)
C25 0.063(3) 0.039(2) 0.061(3) -0.007(2) 0.023(3) 0.008(2)
C26 0.094(4) 0.037(3) 0.095(4) -0.015(3) 0.039(4) 0.002(3)
C27 0.137(6) 0.056(3) 0.075(4) -0.043(4) 0.020(4) -0.006(3)
C28 0.094(5) 0.061(4) 0.077(4) -0.038(3) -0.001(3) -0.002(3)
C29 0.047(3) 0.038(2) 0.049(3) -0.009(2) 0.014(2) -0.005(2)
C30 0.037(2) 0.030(2) 0.038(2) -0.0032(17) 0.0140(19) -0.0029(17)
C31 0.033(2) 0.034(2) 0.030(2) -0.0045(17) 0.0102(18) -0.0050(17)
C32 0.039(2) 0.045(2) 0.031(2) -0.0077(19) 0.0024(19) -0.0081(19)
C33 0.054(3) 0.054(3) 0.032(2) -0.013(2) 0.008(2) 0.006(2)
C34 0.052(3) 0.044(3) 0.036(2) -0.009(2) 0.009(2) 0.0073(19)
C35 0.033(2) 0.034(2) 0.029(2) 0.0012(16) 0.0122(17) -0.0037(17)
C36 0.028(2) 0.0298(19) 0.032(2) -0.0002(16) 0.0145(17) -0.0029(16)
N1 0.047(2) 0.0304(18) 0.041(2) -0.0023(15) 0.0219(17) -0.0038(15)
N2 0.0369(19) 0.0365(18) 0.0322(18) -0.0009(15) 0.0141(15) 0.0008(15)
N3 0.044(2) 0.046(2) 0.0354(19) 0.0031(16) 0.0165(16) 0.0031(16)
N4 0.040(2) 0.0393(18) 0.038(2) -0.0070(15) 0.0195(16) -0.0039(15)
N5 0.0335(18) 0.0403(19) 0.0281(18) -0.0082(14) 0.0111(15) -0.0077(14)
N6 0.0413(19) 0.0359(18) 0.0301(18) -0.0055(15) 0.0110(15) 0.0005(15)
N7 0.043(2) 0.0303(18) 0.044(2) -0.0038(15) 0.0193(17) -0.0005(15)
N8 0.049(2) 0.0352(19) 0.042(2) -0.0151(16) 0.0144(17) -0.0048(16)
O1W 0.085(6) 0.196(10) 0.033(4) 0.071(7) 0.028(4) 0.037(5)
Cd 0.03979(18) 0.03392(17) 0.03215(17) -0.00684(13) 0.01514(13) -0.00596(13)
Cl1 0.0488(7) 0.0659(8) 0.0593(7) 0.0030(6) 0.0192(6) -0.0220(6)
Cl2 0.0531(7) 0.0642(8) 0.0449(7) -0.0240(6) 0.0109(5) -0.0129(6)

loop_
_atom_type_symbol
_atom_type_description
_atom_type_scat_dispersion_real
_atom_type_scat_dispersion_imag
_atom_type_scat_source
C C 0.0033 0.0016 'International Tables Vol C Tables 4.2.6.8 and 6.1.1.4'
H H 0.0000 0.0000 'International Tables Vol C Tables 4.2.6.8 and 6.1.1.4'
N N 0.0061 0.0033 'International Tables Vol C Tables 4.2.6.8 and 6.1.1.4'
O O 0.0106 0.0060 'International Tables Vol C Tables 4.2.6.8 and 6.1.1.4'
Cd Cd -0.8075 1.2024 'International Tables Vol C Tables 4.2.6.8 and 6.1.1.4'
Cl Cl 0.1484 0.1585 'International Tables Vol C Tables 4.2.6.8 and 6.1.1.4'

loop_
_geom_angle_atom_site_label_1
_geom_angle_atom_site_label_2
_geom_angle_atom_site_label_3
_geom_angle_site_symmetry_1
_geom_angle_site_symmetry_3
_geom_angle
_geom_angle_publ_flag
N1 C1 C2 . . 123.3(4) ?
N1 C1 H1 . . 118.4 ?
C2 C1 H1 . . 118.4 ?
C3 C2 C1 . . 119.3(4) ?
C3 C2 H2 . . 120.4 ?
C1 C2 H2 . . 120.4 ?
C2 C3 C4 . . 119.0(4) ?
C2 C3 H3 . . 120.5 ?
C4 C3 H3 . . 120.5 ?
C3 C4 C18 . . 118.1(4) ?
C3 C4 C5 . . 122.5(4) ?
C18 C4 C5 . . 119.4(3) ?
N3 C5 C12 . . 120.8(4) ?
N3 C5 C4 . . 118.7(3) ?
C12 C5 C4 . . 120.4(3) ?
N3 C6 C11 . . 120.9(4) ?
N3 C6 C7 . . 117.1(4) ?
C11 C6 C7 . . 121.9(4) ?
C6 C7 C8 . . 114.3(4) ?
C6 C7 H7A . . 108.7 ?
C8 C7 H7A . . 108.7 ?
C6 C7 H7B . . 108.7 ?
C8 C7 H7B . . 108.7 ?
H7A C7 H7B . . 107.6 ?
C9 C8 C7 . . 111.3(4) ?
C9 C8 H8A . . 109.4 ?
C7 C8 H8A . . 109.4 ?
C9 C8 H8B . . 109.4 ?
C7 C8 H8B . . 109.4 ?
H8A C8 H8B . . 108.0 ?
C8 C9 C10 . . 110.8(4) ?
C8 C9 H9A . . 109.5 ?
C10 C9 H9A . . 109.5 ?
C8 C9 H9B . . 109.5 ?
C10 C9 H9B . . 109.5 ?
H9A C9 H9B . . 108.1 ?
C11 C10 C9 . . 112.8(4) ?
C11 C10 H10A . . 109.0 ?
C9 C10 H10A . . 109.0 ?
C11 C10 H10B . . 109.0 ?
C9 C10 H10B . . 109.0 ?
H10A C10 H10B . . 107.8 ?
N4 C11 C6 . . 121.5(4) ?
N4 C11 C10 . . 118.2(4) ?
C6 C11 C10 . . 120.3(4) ?
N4 C12 C5 . . 121.2(3) ?
N4 C12 C13 . . 118.6(3) ?
C5 C12 C13 . . 120.2(3) ?
C17 C13 C14 . . 117.7(3) ?
C17 C13 C12 . . 119.5(3) ?
C14 C13 C12 . . 122.7(3) ?
C15 C14 C13 . . 119.7(4) ?
C15 C14 H14 . . 120.1 ?
C13 C14 H14 . . 120.1 ?
C14 C15 C16 . . 118.4(4) ?
C14 C15 H15 . . 120.8 ?
C16 C15 H15 . . 120.8 ?
N2 C16 C15 . . 123.5(4) ?
N2 C16 H16 . . 118.3 ?
C15 C16 H16 . . 118.3 ?
N2 C17 C13 . . 122.2(3) ?
N2 C17 C18 . . 117.5(3) ?
C13 C17 C18 . . 120.3(3) ?
N1 C18 C4 . . 121.8(3) ?
N1 C18 C17 . . 118.4(3) ?
C4 C18 C17 . . 119.8(3) ?
N5 C19 C20 . . 123.7(4) ?
N5 C19 H19 . . 118.2 ?
C20 C19 H19 . . 118.2 ?
C21 C20 C19 . . 118.9(4) ?
C21 C20 H20 . . 120.6 ?
C19 C20 H20 . . 120.6 ?
C20 C21 C22 . . 119.6(4) ?
C20 C21 H21 . . 120.2 ?
C22 C21 H21 . . 120.2 ?
C21 C22 C36 . . 118.2(3) ?
C21 C22 C23 . . 122.2(3) ?
C36 C22 C23 . . 119.6(3) ?
N7 C23 C30 . . 121.4(3) ?
N7 C23 C22 . . 118.4(3) ?
C30 C23 C22 . . 120.1(3) ?
N7 C24 C29 . . 121.2(4) ?
N7 C24 C25 . . 119.1(4) ?
C29 C24 C25 . . 119.7(4) ?
C26 C25 C24 . . 113.7(4) ?
C26 C25 H25A . . 108.8 ?
C24 C25 H25A . . 108.8 ?
C26 C25 H25B . . 108.8 ?
C24 C25 H25B . . 108.8 ?
H25A C25 H25B . . 107.7 ?
C25 C26 C27 . . 112.9(4) ?
C25 C26 H26A . . 109.0 ?
C27 C26 H26A . . 109.0 ?
C25 C26 H26B . . 109.0 ?
C27 C26 H26B . . 109.0 ?
H26A C26 H26B . . 107.8 ?
C28 C27 C26 . . 119.9(5) ?
C28 C27 H27A . . 107.3 ?
C26 C27 H27A . . 107.3 ?
C28 C27 H27B . . 107.3 ?
C26 C27 H27B . . 107.3 ?
H27A C27 H27B . . 106.9 ?
C27 C28 C29 . . 117.0(5) ?
C27 C28 H28A . . 108.0 ?
C29 C28 H28A . . 108.0 ?
C27 C28 H28B . . 108.0 ?
C29 C28 H28B . . 108.0 ?
H28A C28 H28B . . 107.3 ?
N8 C29 C24 . . 122.2(4) ?
N8 C29 C28 . . 117.4(4) ?
C24 C29 C28 . . 120.4(4) ?
N8 C30 C23 . . 121.5(3) ?
N8 C30 C31 . . 118.1(3) ?
C23 C30 C31 . . 120.4(3) ?
C32 C31 C35 . . 117.5(3) ?
C32 C31 C30 . . 122.8(3) ?
C35 C31 C30 . . 119.7(3) ?
C33 C32 C31 . . 119.6(4) ?
C33 C32 H32 . . 120.2 ?
C31 C32 H32 . . 120.2 ?
C32 C33 C34 . . 119.0(4) ?
C32 C33 H33 . . 120.5 ?
C34 C33 H33 . . 120.5 ?
N6 C34 C33 . . 124.4(4) ?
N6 C34 H34 . . 117.8 ?
C33 C34 H34 . . 117.8 ?
N6 C35 C31 . . 122.2(3) ?
N6 C35 C36 . . 117.9(3) ?
C31 C35 C36 . . 119.9(3) ?
N5 C36 C22 . . 122.0(3) ?
N5 C36 C35 . . 117.7(3) ?
C22 C36 C35 . . 120.3(3) ?
C1 N1 C18 . . 118.4(4) ?
C1 N1 Cd . . 123.5(3) ?
C18 N1 Cd . . 116.7(2) ?
C16 N2 C17 . . 118.4(3) ?
C16 N2 Cd . . 125.1(3) ?
C17 N2 Cd . . 115.0(2) ?
C6 N3 C5 . . 117.9(3) ?
C11 N4 C12 . . 117.6(3) ?
C19 N5 C36 . . 117.7(3) ?
C19 N5 Cd . . 121.3(2) ?
C36 N5 Cd . . 121.0(2) ?
C34 N6 C35 . . 117.2(3) ?
C34 N6 Cd . . 127.4(3) ?
C35 N6 Cd . . 115.3(2) ?
C24 N7 C23 . . 117.0(3) ?
C29 N8 C30 . . 116.7(3) ?
H1WA O1W H1WB . . 108(3) ?
N5 Cd N1 . . 146.20(10) y
N5 Cd N2 . . 86.77(10) y
N1 Cd N2 . . 68.51(11) ?
N5 Cd Cl1 . . 101.33(8) y
N1 Cd Cl1 . . 96.70(8) y
N2 Cd Cl1 . . 161.14(8) ?
N5 Cd Cl2 . . 95.08(8) ?
N1 Cd Cl2 . . 107.93(8) y
N2 Cd Cl2 . . 91.85(8) ?
Cl1 Cd Cl2 . . 104.21(4) y
N5 Cd N6 . . 67.68(10) ?
N1 Cd N6 . . 84.11(10) ?
N2 Cd N6 . . 77.31(11) ?
Cl1 Cd N6 . . 89.93(8) ?
Cl2 Cd N6 . . 159.84(8) ?

loop_
_geom_bond_atom_site_label_1
_geom_bond_atom_site_label_2
_geom_bond_site_symmetry_2
_geom_bond_distance
_geom_bond_publ_flag
C1 N1 . 1.320(5) ?
C1 C2 . 1.393(6) ?
C1 H1 . 0.9300 ?
C2 C3 . 1.360(6) ?
C2 H2 . 0.9300 ?
C3 C4 . 1.406(5) ?
C3 H3 . 0.9300 ?
C4 C18 . 1.408(5) ?
C4 C5 . 1.449(5) ?
C5 N3 . 1.353(5) ?
C5 C12 . 1.395(5) ?
C6 N3 . 1.331(5) ?
C6 C11 . 1.415(6) ?
C6 C7 . 1.492(6) ?
C7 C8 . 1.523(6) ?
C7 H7A . 0.9700 ?
C7 H7B . 0.9700 ?
C8 C9 . 1.493(6) ?
C8 H8A . 0.9700 ?
C8 H8B . 0.9700 ?
C9 C10 . 1.509(6) ?
C9 H9A . 0.9700 ?
C9 H9B . 0.9700 ?
C10 C11 . 1.497(5) ?
C10 H10A . 0.9700 ?
C10 H10B . 0.9700 ?
C11 N4 . 1.322(5) ?
C12 N4 . 1.357(5) ?
C12 C13 . 1.451(5) ?
C13 C17 . 1.397(5) ?
C13 C14 . 1.403(5) ?
C14 C15 . 1.367(5) ?
C14 H14 . 0.9300 ?
C15 C16 . 1.396(5) ?
C15 H15 . 0.9300 ?
C16 N2 . 1.315(5) ?
C16 H16 . 0.9300 ?
C17 N2 . 1.356(4) ?
C17 C18 . 1.453(5) ?
C18 N1 . 1.353(5) ?
C19 N5 . 1.330(5) ?
C19 C20 . 1.386(5) ?
C19 H19 . 0.9300 ?
C20 C21 . 1.368(5) ?
C20 H20 . 0.9300 ?
C21 C22 . 1.395(5) ?
C21 H21 . 0.9300 ?
C22 C36 . 1.404(5) ?
C22 C23 . 1.458(5) ?
C23 N7 . 1.350(5) ?
C23 C30 . 1.401(5) ?
C24 N7 . 1.321(5) ?
C24 C29 . 1.426(6) ?
C24 C25 . 1.499(5) ?
C25 C26 . 1.480(6) ?
C25 H25A . 0.9700 ?
C25 H25B . 0.9700 ?
C26 C27 . 1.488(7) ?
C26 H26A . 0.9700 ?
C26 H26B . 0.9700 ?
C27 C28 . 1.407(7) ?
C27 H27A . 0.9700 ?
C27 H27B . 0.9700 ?
C28 C29 . 1.501(6) ?
C28 H28A . 0.9700 ?
C28 H28B . 0.9700 ?
C29 N8 . 1.314(5) ?
C30 N8 . 1.352(5) ?
C30 C31 . 1.452(5) ?
C31 C32 . 1.403(5) ?
C31 C35 . 1.409(5) ?
C32 C33 . 1.354(6) ?
C32 H32 . 0.9300 ?
C33 C34 . 1.378(6) ?
C33 H33 . 0.9300 ?
C34 N6 . 1.321(5) ?
C34 H34 . 0.9300 ?
C35 N6 . 1.361(4) ?
C35 C36 . 1.459(5) ?
C36 N5 . 1.365(4) ?
Cd N1 . 2.390(3) y
Cd N2 . 2.445(3) y
Cd N5 . 2.367(3) y
Cd N6 . 2.532(3) y
Cd Cl1 . 2.4886(12) y
Cd Cl2 . 2.5067(11) y
O1W H1WA . 0.87(2) ?
O1W H1WB . 0.81(2) ?

loop_
_geom_hbond_atom_site_label_D
_geom_hbond_atom_site_label_H
_geom_hbond_atom_site_label_A
_geom_hbond_site_symmetry_A
_geom_hbond_distance_DH
_geom_hbond_distance_HA
_geom_hbond_distance_DA
_geom_hbond_angle_DHA
O1W H1WB Cl2 3_665 0.81(2) 2.79(7) 3.326(7) 126(7)
